data_7128673
loop_
_publ_author_name
'Ge, Yixiu'
'Qiu, Zaozao'
'Xie, Zuowei'

_publ_section_title
;
 Pd-catalyzed selective tetrafunctionalization of
 diiodo-<i>o</i>-carboranes.
;
_journal_issue 65
_journal_name_full 'Chemical communications (Cambridge, England)'
_journal_page_first 8071
_journal_page_last 8074
_journal_paper_doi 10.1039/d1cc03449a
_journal_volume 57
_journal_year 2021
_chemical_formula_moiety 'C36 H40 B10'
_chemical_formula_sum 'C36 H40 B10'
_chemical_formula_weight 580.78
_space_group_crystal_system monoclinic
_space_group_IT_number 14
_space_group_name_Hall '-P 2ybc'
_space_group_name_H-M_alt 'P 1 21/c 1'
_atom_sites_solution_hydrogens geom
_atom_sites_solution_primary dual
_audit_creation_date 2020-01-16
_audit_creation_method
;
Olex2 1.2
(compiled 2018.05.29 svn.r3508 for OlexSys, GUI svn.r5506)
;
_audit_update_record
;
2021-06-21 deposited with the CCDC.	2021-07-19 downloaded from the CCDC.
;
_cell_angle_alpha 90
_cell_angle_beta 116.1510(10)
_cell_angle_gamma 90
_cell_formula_units_Z 8
_cell_length_a 19.5313(3)
_cell_length_b 21.5989(3)
_cell_length_c 17.6102(3)
_cell_measurement_reflns_used 9970
_cell_measurement_temperature 170(2)
_cell_measurement_theta_max 54.93
_cell_measurement_theta_min 2.83
_cell_volume 6668.48(19)
_computing_cell_refinement 'SAINT v8.37A (Bruker, 2015)'
_computing_data_reduction 'SAINT v8.37A (Bruker, 2015)'
_computing_molecular_graphics 'Olex2 (Dolomanov et al., 2009)'
_computing_publication_material 'Olex2 (Dolomanov et al., 2009)'
_computing_structure_refinement 'ShelXL (Sheldrick, 2015)'
_computing_structure_solution 'ShelXT (Sheldrick, 2015)'
_diffrn_ambient_temperature 170.04
_diffrn_measured_fraction_theta_full 0.996
_diffrn_measured_fraction_theta_max 0.995
_diffrn_measurement_device_type 'Bruker D8 Venture'
_diffrn_measurement_method '\f and \w scans'
_diffrn_radiation_type GaK\a
_diffrn_radiation_wavelength 1.34139
_diffrn_reflns_av_R_equivalents 0.0680
_diffrn_reflns_av_unetI/netI 0.0498
_diffrn_reflns_Laue_measured_fraction_full 0.996
_diffrn_reflns_Laue_measured_fraction_max 0.995
_diffrn_reflns_limit_h_max 23
_diffrn_reflns_limit_h_min -23
_diffrn_reflns_limit_k_max 18
_diffrn_reflns_limit_k_min -26
_diffrn_reflns_limit_l_max 21
_diffrn_reflns_limit_l_min -21
_diffrn_reflns_number 72533
_diffrn_reflns_point_group_measured_fraction_full 0.996
_diffrn_reflns_point_group_measured_fraction_max 0.995
_diffrn_reflns_theta_full 53.594
_diffrn_reflns_theta_max 54.961
_diffrn_reflns_theta_min 2.824
_diffrn_standards_number 0
_exptl_absorpt_coefficient_mu 0.285
_exptl_absorpt_correction_T_max 0.7508
_exptl_absorpt_correction_T_min 0.5342
_exptl_absorpt_correction_type multi-scan
_exptl_absorpt_process_details
'SADABS-2016/2 (Bruker,2016/2) was used for absorption correction. wR2(int) was 0.1293 before and 0.0741 after correction. The Ratio of minimum to maximum transmission is 0.7115. The \l/2 correction factor is Not present.'
_exptl_crystal_colour colourless
_exptl_crystal_density_diffrn 1.157
_exptl_crystal_description block
_exptl_crystal_F_000 2448
_exptl_crystal_size_max 0.15
_exptl_crystal_size_mid 0.08
_exptl_crystal_size_min 0.08
_refine_diff_density_max 0.596
_refine_diff_density_min -0.323
_refine_diff_density_rms 0.045
_refine_ls_extinction_method none
_refine_ls_goodness_of_fit_ref 1.026
_refine_ls_hydrogen_treatment constr
_refine_ls_matrix_type full
_refine_ls_number_parameters 829
_refine_ls_number_reflns 12640
_refine_ls_number_restraints 2
_refine_ls_restrained_S_all 1.026
_refine_ls_R_factor_all 0.0876
_refine_ls_R_factor_gt 0.0595
_refine_ls_shift/su_max 0.000
_refine_ls_shift/su_mean 0.000
_refine_ls_structure_factor_coef Fsqd
_refine_ls_weighting_details 'w=1/[\s^2^(Fo^2^)+(0.0596P)^2^+4.0232P] where P=(Fo^2^+2Fc^2^)/3'
_refine_ls_weighting_scheme calc
_refine_ls_wR_factor_gt 0.1372
_refine_ls_wR_factor_ref 0.1561
_reflns_Friedel_coverage 0.000
_reflns_number_gt 9142
_reflns_number_total 12640
_reflns_threshold_expression 'I > 2\s(I)'
_cod_data_source_file d1cc03449a2.cif
_cod_data_source_block 8g
_cod_depositor_comments 'Adding full bibliography for 7128668--7128673.cif.'
_cod_database_code 7128673
_shelx_shelxl_version_number 2016/6
_shelx_space_group_comment
;
The symmetry employed for this shelxl refinement is uniquely defined
by the following loop, which should always be used as a source of
symmetry information in preference to the above space-group names.
They are only intended as comments.
;
_shelx_estimated_absorpt_t_max 0.978
_shelx_estimated_absorpt_t_min 0.958
_olex2_refinement_description
;
1. Fixed Uiso
 At 1.2 times of:
  All B(H) groups, All C(H) groups, All C(H,H) groups
2. Rigid bond restraints
 C17, B4, C34, B7
 with sigma for 1-2 distances of 0.005 and sigma for 1-3 distances of 0.005
3.a Ternary CH refined with riding coordinates:
 C17(H17), C34(H34), C17A(H17A), C34A(H34A)
3.b Secondary CH2 refined with riding coordinates:
 C18(H18A,H18B), C19(H19A,H19B), C35(H35A,H35B), C36(H36A,H36B), C18A(H18C,
 H18D), C19A(H19C,H19D), C35A(H35C,H35D), C36A(H36C,H36D)
3.c Aromatic/amide H refined with riding coordinates:
 C4(H4), C6(H6), C7(H7), C8(H8), C9(H9), C10(H10), C12(H12), C13(H13),
 C14(H14), C15(H15), C16(H16), C21(H21), C23(H23), C24(H24), C25(H25), C26(H26),
  C27(H27), C29(H29), C30(H30), C31(H31), C32(H32), C33(H33), C4A(H4A),
 C6A(H6A), C7A(H7A), C8A(H8AA), C9A(H9AA), C10A(H10B), C12A(H12B), C13A(H13A),
 C14A(H14A), C15A(H15A), C16A(H16A), C21A(H21A), C23A(H23A), C24A(H24A),
 C25A(H25A), C26A(H26A), C27A(H27A), C29A(H29A), C30A(H30A), C31A(H31A),
 C32A(H32A), C33A(H33A)
3.d Boron cage BH refined with riding coordinates:
 C1(H1), C2(H2), B5(H5), B8(H8A), B9(H9A), B10(H10A), B11(H11), B12(H12A),
 C1A(H1A), C2A(H2A), B5A(H5A), B8A(H8AB), B9A(H9AB), B10A(H10C), B11A(H11A),
 B12A(H12C)
;
_olex2_submission_special_instructions 'No special instructions were received'

loop_
_space_group_symop_operation_xyz
'x, y, z'
'-x, y+1/2, -z+1/2'
'-x, -y, -z'
'x, -y-1/2, z-1/2'

loop_
_atom_site_label
_atom_site_type_symbol
_atom_site_fract_x
_atom_site_fract_y
_atom_site_fract_z
_atom_site_U_iso_or_equiv
_atom_site_adp_type
_atom_site_occupancy
_atom_site_site_symmetry_order
_atom_site_calc_flag
_atom_site_refinement_flags_posn
_atom_site_refinement_flags_adp
_atom_site_refinement_flags_occupancy
_atom_site_disorder_assembly
_atom_site_disorder_group
C1 C 0.47487(10) 0.61282(8) 0.22273(11) 0.0243(4) Uani 1 1 d . . . . .
H1 H 0.448305 0.569323 0.187388 0.029 Uiso 1 1 calc R . . . .
C2 C 0.54693(10) 0.60935(8) 0.31580(11) 0.0240(4) Uani 1 1 d . . . . .
H2 H 0.571014 0.563678 0.345794 0.029 Uiso 1 1 calc R . . . .
C3 C 0.60246(10) 0.58702(8) 0.19083(11) 0.0243(4) Uani 1 1 d . . . . .
C4 C 0.64643(11) 0.61317(9) 0.15881(12) 0.0276(4) Uani 1 1 d . . . . .
H4 H 0.655636 0.656118 0.170509 0.033 Uiso 1 1 calc R . . . .
C5 C 0.68285(10) 0.58664(9) 0.10864(12) 0.0278(4) Uani 1 1 d . . . . .
C6 C 0.69783(11) 0.62737(10) 0.05613(13) 0.0330(5) Uani 1 1 d . . . . .
H6 H 0.685820 0.670019 0.055893 0.040 Uiso 1 1 calc R . . . .
C7 C 0.72973(12) 0.60687(11) 0.00459(13) 0.0405(5) Uani 1 1 d . . . . .
H7 H 0.738708 0.635145 -0.031356 0.049 Uiso 1 1 calc R . . . .
C8 C 0.74855(12) 0.54517(11) 0.00542(14) 0.0435(6) Uani 1 1 d . . . . .
H8 H 0.770650 0.530849 -0.029792 0.052 Uiso 1 1 calc R . . . .
C9 C 0.73510(12) 0.50446(11) 0.05764(15) 0.0426(6) Uani 1 1 d . . . . .
H9 H 0.748758 0.462133 0.058848 0.051 Uiso 1 1 calc R . . . .
C10 C 0.70196(12) 0.52456(10) 0.10827(14) 0.0352(5) Uani 1 1 d . . . . .
H10 H 0.692151 0.495793 0.143093 0.042 Uiso 1 1 calc R . . . .
C11 C 0.58059(10) 0.52020(8) 0.18105(11) 0.0239(4) Uani 1 1 d . . . . .
C12 C 0.61819(12) 0.47739(10) 0.24459(14) 0.0381(5) Uani 1 1 d . . . . .
H12 H 0.659606 0.490413 0.295737 0.046 Uiso 1 1 calc R . . . .
C13 C 0.59608(14) 0.41599(10) 0.23436(16) 0.0472(6) Uani 1 1 d . . . . .
H13 H 0.622786 0.387121 0.278227 0.057 Uiso 1 1 calc R . . . .
C14 C 0.53609(14) 0.39645(10) 0.16162(16) 0.0450(6) Uani 1 1 d . . . . .
H14 H 0.521668 0.354050 0.154548 0.054 Uiso 1 1 calc R . . . .
C15 C 0.49674(14) 0.43849(10) 0.09875(15) 0.0444(6) Uani 1 1 d . . . . .
H15 H 0.454416 0.425251 0.048552 0.053 Uiso 1 1 calc R . . . .
C16 C 0.51868(12) 0.50009(9) 0.10846(13) 0.0344(5) Uani 1 1 d . . . . .
H16 H 0.490995 0.528889 0.064884 0.041 Uiso 1 1 calc R . . . .
C17 C 0.45000(12) 0.67083(9) 0.06617(13) 0.0341(5) Uani 1 1 d . U . . .
H17 H 0.491229 0.666583 0.047429 0.041 Uiso 1 1 calc R . . . .
C18 C 0.37784(14) 0.63945(12) 0.01033(15) 0.0526(6) Uani 1 1 d . . . . .
H18A H 0.376516 0.615722 -0.038394 0.063 Uiso 1 1 calc R . . . .
H18B H 0.346675 0.621855 0.036716 0.063 Uiso 1 1 calc R . . . .
C19 C 0.38393(15) 0.70751(12) 0.00832(15) 0.0542(7) Uani 1 1 d . . . . .
H19A H 0.386311 0.726306 -0.041737 0.065 Uiso 1 1 calc R . . . .
H19B H 0.356478 0.732437 0.033351 0.065 Uiso 1 1 calc R . . . .
C20 C 0.41604(11) 0.58169(9) 0.34099(12) 0.0277(4) Uani 1 1 d . . . . .
C21 C 0.38175(12) 0.60280(9) 0.38717(13) 0.0334(5) Uani 1 1 d . . . . .
H21 H 0.384362 0.646425 0.394771 0.040 Uiso 1 1 calc R . . . .
C22 C 0.34066(11) 0.57009(10) 0.42827(13) 0.0330(5) Uani 1 1 d . . . . .
C23 C 0.31824(14) 0.50838(11) 0.41606(16) 0.0475(6) Uani 1 1 d . . . . .
H23 H 0.328998 0.483699 0.377973 0.057 Uiso 1 1 calc R . . . .
C24 C 0.28045(15) 0.48255(12) 0.45875(18) 0.0560(7) Uani 1 1 d . . . . .
H24 H 0.265619 0.440275 0.449595 0.067 Uiso 1 1 calc R . . . .
C25 C 0.26402(13) 0.51688(13) 0.51401(15) 0.0511(6) Uani 1 1 d . . . . .
H25 H 0.238038 0.498669 0.543044 0.061 Uiso 1 1 calc R . . . .
C26 C 0.28550(13) 0.57774(13) 0.52688(15) 0.0491(6) Uani 1 1 d . . . . .
H26 H 0.274499 0.601941 0.565192 0.059 Uiso 1 1 calc R . . . .
C27 C 0.32308(12) 0.60416(11) 0.48446(13) 0.0397(5) Uani 1 1 d . . . . .
H27 H 0.337278 0.646558 0.493834 0.048 Uiso 1 1 calc R . . . .
C28 C 0.41988(10) 0.51527(8) 0.32103(12) 0.0245(4) Uani 1 1 d . . . . .
C29 C 0.47549(12) 0.47658(9) 0.37804(14) 0.0360(5) Uani 1 1 d . . . . .
H29 H 0.511775 0.492714 0.430609 0.043 Uiso 1 1 calc R . . . .
C30 C 0.47873(13) 0.41500(10) 0.35930(16) 0.0453(6) Uani 1 1 d . . . . .
H30 H 0.516956 0.389060 0.399181 0.054 Uiso 1 1 calc R . . . .
C31 C 0.42755(15) 0.39108(10) 0.28408(16) 0.0461(6) Uani 1 1 d . . . . .
H31 H 0.429339 0.348448 0.271790 0.055 Uiso 1 1 calc R . . . .
C32 C 0.37352(15) 0.42900(11) 0.22635(15) 0.0511(6) Uani 1 1 d . . . . .
H32 H 0.338337 0.412648 0.173357 0.061 Uiso 1 1 calc R . . . .
C33 C 0.36956(12) 0.49072(10) 0.24424(13) 0.0378(5) Uani 1 1 d . . . . .
H33 H 0.331896 0.516512 0.203390 0.045 Uiso 1 1 calc R . . . .
C34 C 0.57473(13) 0.65734(9) 0.47885(14) 0.0389(5) Uani 1 1 d . U . . .
H34 H 0.559873 0.617168 0.495635 0.047 Uiso 1 1 calc R . . . .
C35 C 0.57737(16) 0.71153(11) 0.53208(15) 0.0522(7) Uani 1 1 d . . . . .
H35A H 0.563184 0.752481 0.504204 0.063 Uiso 1 1 calc R . . . .
H35B H 0.562982 0.704893 0.578799 0.063 Uiso 1 1 calc R . . . .
C36 C 0.64803(17) 0.68312(12) 0.53958(15) 0.0607(8) Uani 1 1 d . . . . .
H36A H 0.678345 0.658768 0.591243 0.073 Uiso 1 1 calc R . . . .
H36B H 0.678547 0.706314 0.516711 0.073 Uiso 1 1 calc R . . . .
B3 B 0.56417(12) 0.63128(10) 0.23112(13) 0.0236(4) Uani 1 1 d . . . . .
B4 B 0.48011(12) 0.67528(10) 0.16520(14) 0.0261(5) Uani 1 1 d . U . . .
B5 B 0.41695(13) 0.67351(10) 0.21377(15) 0.0288(5) Uani 1 1 d . . . . .
H5 H 0.353706 0.674122 0.173939 0.035 Uiso 1 1 calc R . . . .
B6 B 0.45823(13) 0.62931(10) 0.30927(14) 0.0265(5) Uani 1 1 d . . . . .
B7 B 0.54492(13) 0.66760(10) 0.38086(14) 0.0278(5) Uani 1 1 d . U . . .
B8 B 0.60846(13) 0.66861(10) 0.33164(14) 0.0273(5) Uani 1 1 d . . . . .
H8A H 0.671748 0.666053 0.370685 0.033 Uiso 1 1 calc R . . . .
B9 B 0.56581(13) 0.71310(10) 0.23733(14) 0.0273(5) Uani 1 1 d . . . . .
H9A H 0.600982 0.741079 0.214005 0.033 Uiso 1 1 calc R . . . .
B10 B 0.47528(13) 0.73939(10) 0.22650(14) 0.0294(5) Uani 1 1 d . . . . .
H10A H 0.450726 0.784860 0.196118 0.035 Uiso 1 1 calc R . . . .
B11 B 0.46182(14) 0.71095(10) 0.31396(15) 0.0299(5) Uani 1 1 d . . . . .
H11 H 0.428218 0.737465 0.340757 0.036 Uiso 1 1 calc R . . . .
B12 B 0.55419(14) 0.73525(10) 0.32851(15) 0.0302(5) Uani 1 1 d . . . . .
H12A H 0.581803 0.777989 0.365264 0.036 Uiso 1 1 calc R . . . .
C1A C 0.04962(11) 0.64930(9) 0.25175(12) 0.0266(4) Uani 1 1 d . . . . .
H1A H 0.077243 0.694075 0.248732 0.032 Uiso 1 1 calc R . . . .
C2A C -0.02932(11) 0.64882(9) 0.26160(11) 0.0266(4) Uani 1 1 d . . . . .
H2A H -0.057248 0.693331 0.265028 0.032 Uiso 1 1 calc R . . . .
C3A C -0.07020(11) 0.67502(9) 0.08672(12) 0.0273(4) Uani 1 1 d . . . . .
C4A C -0.09963(11) 0.65014(9) 0.00846(12) 0.0304(4) Uani 1 1 d . . . . .
H4A H -0.091680 0.606798 0.007716 0.037 Uiso 1 1 calc R . . . .
C5A C -0.14177(11) 0.67777(9) -0.07595(12) 0.0300(4) Uani 1 1 d . . . . .
C6A C -0.17264(16) 0.63712(11) -0.14360(14) 0.0518(7) Uani 1 1 d . . . . .
H6A H -0.163621 0.593999 -0.133544 0.062 Uiso 1 1 calc R . . . .
C7A C -0.2157(2) 0.65735(13) -0.22436(16) 0.0744(9) Uani 1 1 d . . . . .
H7A H -0.237534 0.628249 -0.269141 0.089 Uiso 1 1 calc R . . . .
C8A C -0.22767(15) 0.72033(12) -0.24129(14) 0.0535(7) Uani 1 1 d . . . . .
H8AA H -0.256415 0.734594 -0.297593 0.064 Uiso 1 1 calc R . . . .
C9A C -0.19785(14) 0.76091(11) -0.17654(14) 0.0479(6) Uani 1 1 d . . . . .
H9AA H -0.205497 0.804057 -0.187481 0.058 Uiso 1 1 calc R . . . .
C10A C -0.15618(14) 0.74027(10) -0.09427(14) 0.0461(6) Uani 1 1 d . . . . .
H10B H -0.137064 0.769546 -0.049440 0.055 Uiso 1 1 calc R . . . .
C11A C -0.07214(11) 0.74239(9) 0.10297(12) 0.0276(4) Uani 1 1 d . . . . .
C12A C -0.13117(16) 0.76807(11) 0.1141(2) 0.0682(9) Uani 1 1 d . . . . .
H12B H -0.171097 0.742430 0.113045 0.082 Uiso 1 1 calc R . . . .
C13A C -0.1331(2) 0.83114(12) 0.1269(3) 0.0930(13) Uani 1 1 d . . . . .
H13A H -0.175063 0.848476 0.132960 0.112 Uiso 1 1 calc R . . . .
C14A C -0.07568(18) 0.86870(11) 0.13082(18) 0.0608(8) Uani 1 1 d . . . . .
H14A H -0.077631 0.912000 0.139108 0.073 Uiso 1 1 calc R . . . .
C15A C -0.01576(15) 0.84349(11) 0.12279(18) 0.0570(7) Uani 1 1 d . . . . .
H15A H 0.025109 0.869143 0.126482 0.068 Uiso 1 1 calc R . . . .
C16A C -0.01371(13) 0.78097(10) 0.10931(17) 0.0492(6) Uani 1 1 d . . . . .
H16A H 0.028957 0.763993 0.104243 0.059 Uiso 1 1 calc R . . . .
C17A C 0.09383(12) 0.59635(10) 0.12989(13) 0.0370(5) Uani 1 1 d . . . . .
H17A H 0.085257 0.636998 0.099881 0.044 Uiso 1 1 calc R . . . .
C18A C 0.09792(17) 0.54146(12) 0.08037(17) 0.0600(7) Uani 1 1 d . . . . .
H18C H 0.078044 0.501556 0.089974 0.072 Uiso 1 1 calc R . . . .
H18D H 0.089962 0.548499 0.021501 0.072 Uiso 1 1 calc R . . . .
C19A C 0.16810(16) 0.56573(14) 0.14890(19) 0.0639(8) Uani 1 1 d . . . . .
H19C H 0.204220 0.587967 0.133035 0.077 Uiso 1 1 calc R . . . .
H19D H 0.192303 0.541029 0.201501 0.077 Uiso 1 1 calc R . . . .
C20A C 0.09040(11) 0.67465(9) 0.42693(12) 0.0279(4) Uani 1 1 d . . . . .
C21A C 0.11915(12) 0.64927(10) 0.50468(12) 0.0336(5) Uani 1 1 d . . . . .
H21A H 0.111193 0.605879 0.504692 0.040 Uiso 1 1 calc R . . . .
C22A C 0.16080(11) 0.67636(10) 0.59004(12) 0.0343(5) Uani 1 1 d . . . . .
C23A C 0.18944(14) 0.63438(12) 0.65759(14) 0.0477(6) Uani 1 1 d . . . . .
H23A H 0.180214 0.591377 0.646455 0.057 Uiso 1 1 calc R . . . .
C24A C 0.23057(16) 0.65405(14) 0.73960(15) 0.0622(8) Uani 1 1 d . . . . .
H24A H 0.249576 0.624763 0.784408 0.075 Uiso 1 1 calc R . . . .
C25A C 0.24426(15) 0.71640(15) 0.75681(15) 0.0598(7) Uani 1 1 d . . . . .
H25A H 0.272912 0.730060 0.813429 0.072 Uiso 1 1 calc R . . . .
C26A C 0.21646(14) 0.75855(13) 0.69210(15) 0.0533(7) Uani 1 1 d . . . . .
H26A H 0.225324 0.801480 0.704138 0.064 Uiso 1 1 calc R . . . .
C27A C 0.17524(13) 0.73886(11) 0.60869(14) 0.0447(6) Uani 1 1 d . . . . .
H27A H 0.156880 0.768463 0.564248 0.054 Uiso 1 1 calc R . . . .
C28A C 0.09378(11) 0.74196(9) 0.41082(12) 0.0287(4) Uani 1 1 d . . . . .
C29A C 0.15875(14) 0.76754(11) 0.41006(17) 0.0485(6) Uani 1 1 d . . . . .
H29A H 0.200753 0.741599 0.418366 0.058 Uiso 1 1 calc R . . . .
C30A C 0.16297(18) 0.83005(12) 0.39741(19) 0.0620(8) Uani 1 1 d . . . . .
H30A H 0.208634 0.847197 0.399713 0.074 Uiso 1 1 calc R . . . .
C31A C 0.10114(18) 0.86797(11) 0.38138(17) 0.0596(7) Uani 1 1 d . . . . .
H31A H 0.103573 0.910857 0.370857 0.072 Uiso 1 1 calc R . . . .
C32A C 0.03609(16) 0.84319(12) 0.38075(18) 0.0617(8) Uani 1 1 d . . . . .
H32A H -0.006544 0.869069 0.369985 0.074 Uiso 1 1 calc R . . . .
C33A C 0.03248(13) 0.78061(11) 0.39578(16) 0.0473(6) Uani 1 1 d . . . . .
H33A H -0.012546 0.763975 0.395777 0.057 Uiso 1 1 calc R . . . .
C34A C -0.07450(12) 0.59402(10) 0.38170(14) 0.0371(5) Uani 1 1 d . . . . .
H34A H -0.063099 0.632817 0.416110 0.044 Uiso 1 1 calc R . . . .
C35A C -0.08574(14) 0.53760(11) 0.42372(16) 0.0495(6) Uani 1 1 d . . . . .
H35C H -0.068847 0.497448 0.410719 0.059 Uiso 1 1 calc R . . . .
H35D H -0.079027 0.541811 0.482584 0.059 Uiso 1 1 calc R . . . .
C36A C -0.15301(14) 0.56731(12) 0.35621(16) 0.0514(6) Uani 1 1 d . . . . .
H36C H -0.188117 0.590264 0.372901 0.062 Uiso 1 1 calc R . . . .
H36D H -0.177928 0.545865 0.300977 0.062 Uiso 1 1 calc R . . . .
B3A B -0.03397(13) 0.62972(10) 0.16352(14) 0.0275(5) Uani 1 1 d . . . . .
B4A B 0.05395(13) 0.58893(10) 0.18997(14) 0.0300(5) Uani 1 1 d . . . . .
B5A B 0.10687(13) 0.58934(11) 0.30335(14) 0.0313(5) Uani 1 1 d . . . . .
H5A H 0.170734 0.590608 0.333955 0.038 Uiso 1 1 calc R . . . .
B6A B 0.05424(13) 0.62964(10) 0.34981(14) 0.0286(5) Uani 1 1 d . . . . .
B7A B -0.03336(13) 0.58814(10) 0.32249(14) 0.0294(5) Uani 1 1 d . . . . .
B8A B -0.08609(13) 0.58874(10) 0.20928(14) 0.0307(5) Uani 1 1 d . . . . .
H8AB H -0.149966 0.589644 0.178582 0.037 Uiso 1 1 calc R . . . .
B9A B -0.03295(14) 0.54807(10) 0.16530(15) 0.0322(5) Uani 1 1 d . . . . .
H9AB H -0.061823 0.520764 0.105388 0.039 Uiso 1 1 calc R . . . .
B10A B 0.05387(14) 0.52294(11) 0.25029(15) 0.0333(5) Uani 1 1 d . . . . .
H10C H 0.082702 0.479031 0.246485 0.040 Uiso 1 1 calc R . . . .
B11A B 0.05401(14) 0.54795(11) 0.34717(15) 0.0318(5) Uani 1 1 d . . . . .
H11A H 0.083055 0.520548 0.406968 0.038 Uiso 1 1 calc R . . . .
B12A B -0.03241(14) 0.52234(11) 0.26175(15) 0.0342(5) Uani 1 1 d . . . . .
H12C H -0.060627 0.478003 0.265236 0.041 Uiso 1 1 calc R . . . .

loop_
_atom_site_aniso_label
_atom_site_aniso_U_11
_atom_site_aniso_U_22
_atom_site_aniso_U_33
_atom_site_aniso_U_23
_atom_site_aniso_U_13
_atom_site_aniso_U_12
C1 0.0273(10) 0.0207(10) 0.0277(10) -0.0009(8) 0.0147(8) -0.0006(8)
C2 0.0310(10) 0.0184(9) 0.0253(9) -0.0020(8) 0.0148(8) -0.0013(8)
C3 0.0253(9) 0.0217(10) 0.0258(9) 0.0002(8) 0.0112(8) -0.0011(8)
C4 0.0304(10) 0.0211(10) 0.0337(10) -0.0024(8) 0.0164(9) -0.0030(8)
C5 0.0264(10) 0.0285(11) 0.0313(10) -0.0034(8) 0.0151(8) -0.0043(8)
C6 0.0299(10) 0.0332(12) 0.0375(11) 0.0004(9) 0.0161(9) -0.0027(9)
C7 0.0372(12) 0.0541(15) 0.0352(12) -0.0007(10) 0.0206(10) -0.0081(11)
C8 0.0388(12) 0.0571(16) 0.0427(13) -0.0138(11) 0.0254(11) -0.0072(11)
C9 0.0417(12) 0.0348(13) 0.0588(15) -0.0150(11) 0.0289(12) -0.0027(10)
C10 0.0365(11) 0.0289(11) 0.0468(13) -0.0028(9) 0.0244(10) -0.0034(9)
C11 0.0276(9) 0.0207(10) 0.0291(10) -0.0012(8) 0.0178(8) 0.0000(8)
C12 0.0410(12) 0.0304(12) 0.0382(12) 0.0062(9) 0.0132(10) -0.0015(9)
C13 0.0581(15) 0.0273(12) 0.0577(15) 0.0152(11) 0.0269(13) 0.0038(11)
C14 0.0605(15) 0.0221(11) 0.0620(15) -0.0035(11) 0.0358(13) -0.0085(11)
C15 0.0493(14) 0.0353(13) 0.0443(13) -0.0119(11) 0.0168(11) -0.0136(11)
C16 0.0399(12) 0.0267(11) 0.0328(11) -0.0029(9) 0.0126(9) -0.0026(9)
C17 0.0407(12) 0.0265(11) 0.0436(12) 0.0024(9) 0.0264(10) -0.0011(9)
C18 0.0543(15) 0.0643(18) 0.0344(12) -0.0059(12) 0.0150(11) -0.0130(13)
C19 0.0595(16) 0.0584(17) 0.0355(13) 0.0086(12) 0.0126(12) 0.0072(13)
C20 0.0333(10) 0.0220(10) 0.0323(10) -0.0021(8) 0.0187(9) -0.0013(8)
C21 0.0432(12) 0.0230(10) 0.0434(12) -0.0042(9) 0.0276(10) -0.0037(9)
C22 0.0356(11) 0.0328(12) 0.0383(11) 0.0003(9) 0.0235(10) 0.0019(9)
C23 0.0607(15) 0.0370(13) 0.0688(16) -0.0037(12) 0.0506(14) -0.0058(11)
C24 0.0627(16) 0.0462(15) 0.0790(19) 0.0053(13) 0.0494(15) -0.0070(12)
C25 0.0431(13) 0.0741(19) 0.0487(14) 0.0120(13) 0.0318(12) -0.0013(13)
C26 0.0416(13) 0.0762(19) 0.0398(13) -0.0035(12) 0.0272(11) 0.0019(13)
C27 0.0379(12) 0.0458(14) 0.0416(12) -0.0043(10) 0.0231(10) 0.0012(10)
C28 0.0291(10) 0.0206(10) 0.0315(10) -0.0013(8) 0.0205(8) -0.0023(8)
C29 0.0374(11) 0.0280(11) 0.0368(11) 0.0032(9) 0.0109(10) -0.0015(9)
C30 0.0433(13) 0.0290(12) 0.0628(16) 0.0117(11) 0.0226(12) 0.0082(10)
C31 0.0681(16) 0.0188(11) 0.0630(16) -0.0041(11) 0.0394(14) 0.0004(11)
C32 0.0710(17) 0.0331(13) 0.0407(13) -0.0119(11) 0.0169(12) -0.0110(12)
C33 0.0419(12) 0.0279(12) 0.0367(12) 0.0009(9) 0.0109(10) -0.0018(9)
C34 0.0581(14) 0.0185(10) 0.0461(13) 0.0016(9) 0.0285(11) -0.0003(10)
C35 0.0825(19) 0.0416(14) 0.0356(13) -0.0090(11) 0.0289(13) -0.0045(13)
C36 0.083(2) 0.0526(16) 0.0292(12) -0.0041(11) 0.0093(13) 0.0120(14)
B3 0.0278(11) 0.0181(11) 0.0273(11) 0.0007(9) 0.0143(9) -0.0030(9)
B4 0.0297(11) 0.0189(11) 0.0314(11) 0.0034(9) 0.0151(10) 0.0001(9)
B5 0.0343(12) 0.0201(11) 0.0363(12) 0.0015(10) 0.0195(10) 0.0035(9)
B6 0.0356(12) 0.0188(11) 0.0321(12) -0.0031(9) 0.0215(10) 0.0011(9)
B7 0.0376(12) 0.0176(11) 0.0311(11) -0.0048(9) 0.0178(10) -0.0023(9)
B8 0.0332(12) 0.0191(11) 0.0307(12) -0.0036(9) 0.0151(10) -0.0048(9)
B9 0.0338(12) 0.0180(11) 0.0331(12) -0.0004(9) 0.0174(10) -0.0024(9)
B10 0.0364(12) 0.0187(11) 0.0372(13) 0.0020(9) 0.0199(11) 0.0024(9)
B11 0.0412(13) 0.0170(11) 0.0380(13) -0.0027(9) 0.0234(11) 0.0001(10)
B12 0.0416(13) 0.0183(11) 0.0347(12) -0.0031(9) 0.0204(11) -0.0042(10)
C1A 0.0296(10) 0.0238(10) 0.0270(10) 0.0011(8) 0.0131(8) 0.0012(8)
C2A 0.0289(10) 0.0249(10) 0.0268(10) 0.0009(8) 0.0129(8) -0.0003(8)
C3A 0.0275(10) 0.0242(10) 0.0314(10) 0.0010(8) 0.0141(8) 0.0001(8)
C4A 0.0358(11) 0.0237(10) 0.0326(11) 0.0006(8) 0.0158(9) 0.0016(8)
C5A 0.0319(10) 0.0317(11) 0.0282(10) -0.0006(9) 0.0149(9) -0.0022(9)
C6A 0.0825(19) 0.0318(13) 0.0350(12) -0.0006(10) 0.0204(13) -0.0012(12)
C7A 0.120(3) 0.0535(18) 0.0281(13) -0.0069(12) 0.0124(15) -0.0144(17)
C8A 0.0675(17) 0.0540(16) 0.0275(12) 0.0060(11) 0.0105(12) 0.0097(13)
C9A 0.0573(15) 0.0346(13) 0.0391(13) 0.0054(10) 0.0095(11) 0.0082(11)
C10A 0.0600(15) 0.0320(13) 0.0318(12) -0.0017(10) 0.0069(11) 0.0069(11)
C11A 0.0330(10) 0.0247(10) 0.0253(10) 0.0009(8) 0.0130(8) -0.0011(8)
C12A 0.0691(18) 0.0308(14) 0.140(3) -0.0012(15) 0.078(2) 0.0012(12)
C13A 0.121(3) 0.0329(16) 0.188(4) -0.0020(19) 0.126(3) 0.0097(17)
C14A 0.105(2) 0.0216(12) 0.0746(19) -0.0075(12) 0.0568(18) -0.0042(14)
C15A 0.0575(16) 0.0321(14) 0.0786(19) -0.0032(13) 0.0273(15) -0.0160(12)
C16A 0.0399(13) 0.0320(13) 0.0790(18) 0.0050(12) 0.0291(13) -0.0018(10)
C17A 0.0453(12) 0.0312(12) 0.0370(12) 0.0048(9) 0.0203(10) 0.0060(10)
C18A 0.092(2) 0.0490(16) 0.0583(17) -0.0043(13) 0.0502(17) 0.0103(15)
C19A 0.0567(17) 0.079(2) 0.0693(18) 0.0128(16) 0.0400(15) 0.0242(15)
C20A 0.0284(10) 0.0273(11) 0.0297(10) 0.0005(8) 0.0143(8) 0.0005(8)
C21A 0.0398(12) 0.0290(11) 0.0324(11) -0.0012(9) 0.0162(9) -0.0008(9)
C22A 0.0330(11) 0.0447(13) 0.0265(10) -0.0009(9) 0.0144(9) 0.0021(9)
C23A 0.0568(15) 0.0538(15) 0.0366(12) 0.0043(11) 0.0244(11) 0.0153(12)
C24A 0.0759(19) 0.077(2) 0.0292(13) 0.0072(13) 0.0195(13) 0.0270(16)
C25A 0.0524(15) 0.095(2) 0.0253(12) -0.0084(13) 0.0114(11) 0.0022(15)
C26A 0.0518(15) 0.0677(18) 0.0394(13) -0.0174(13) 0.0192(12) -0.0181(13)
C27A 0.0492(14) 0.0502(15) 0.0310(11) -0.0037(10) 0.0143(10) -0.0106(11)
C28A 0.0332(11) 0.0269(11) 0.0248(10) -0.0009(8) 0.0117(8) -0.0006(8)
C29A 0.0540(15) 0.0359(13) 0.0728(17) -0.0037(12) 0.0435(14) -0.0036(11)
C30A 0.083(2) 0.0373(15) 0.093(2) -0.0028(14) 0.0640(18) -0.0137(14)
C31A 0.094(2) 0.0272(13) 0.0583(16) 0.0055(12) 0.0345(16) -0.0033(14)
C32A 0.0539(16) 0.0354(14) 0.0774(19) -0.0074(13) 0.0122(14) 0.0140(12)
C33A 0.0361(12) 0.0342(13) 0.0668(16) -0.0087(11) 0.0182(12) 0.0016(10)
C34A 0.0438(12) 0.0288(12) 0.0420(12) -0.0013(9) 0.0219(10) -0.0029(9)
C35A 0.0622(16) 0.0469(15) 0.0509(14) 0.0136(12) 0.0354(13) -0.0013(12)
C36A 0.0440(14) 0.0600(17) 0.0579(15) 0.0117(13) 0.0294(12) -0.0034(12)
B3A 0.0312(12) 0.0237(12) 0.0275(11) -0.0022(9) 0.0129(10) -0.0013(9)
B4A 0.0367(12) 0.0236(12) 0.0292(12) 0.0010(9) 0.0139(10) 0.0052(10)
B5A 0.0332(12) 0.0278(12) 0.0313(12) 0.0043(10) 0.0128(10) 0.0071(10)
B6A 0.0331(12) 0.0246(12) 0.0281(11) 0.0041(9) 0.0134(10) 0.0017(9)
B7A 0.0371(12) 0.0226(12) 0.0285(11) 0.0013(9) 0.0144(10) -0.0030(10)
B8A 0.0347(12) 0.0249(12) 0.0300(12) -0.0010(10) 0.0121(10) -0.0056(10)
B9A 0.0430(14) 0.0212(12) 0.0314(12) -0.0005(9) 0.0156(11) -0.0013(10)
B10A 0.0443(14) 0.0247(12) 0.0318(12) 0.0020(10) 0.0176(11) 0.0060(10)
B11A 0.0415(13) 0.0242(12) 0.0293(12) 0.0027(10) 0.0153(10) 0.0026(10)
B12A 0.0483(14) 0.0222(12) 0.0329(13) -0.0004(10) 0.0187(11) -0.0026(10)

loop_
_atom_type_symbol
_atom_type_description
_atom_type_scat_dispersion_real
_atom_type_scat_dispersion_imag
_atom_type_scat_source
C C 0.0148 0.0070 'International Tables Vol C Tables 4.2.6.8 and 6.1.1.4'
H H 0.0000 0.0000 'International Tables Vol C Tables 4.2.6.8 and 6.1.1.4'
B B 0.0073 0.0030 'International Tables Vol C Tables 4.2.6.8 and 6.1.1.4'

loop_
_geom_angle_atom_site_label_1
_geom_angle_atom_site_label_2
_geom_angle_atom_site_label_3
_geom_angle
_geom_angle_site_symmetry_1
_geom_angle_site_symmetry_3
_geom_angle_publ_flag
C2 C1 H1 120.3 . . ?
C2 C1 B3 62.11(11) . . ?
C2 C1 B4 112.40(14) . . ?
C2 C1 B5 112.08(14) . . ?
C2 C1 B6 62.37(12) . . ?
B3 C1 H1 116.3 . . ?
B4 C1 H1 117.7 . . ?
B4 C1 B3 63.23(12) . . ?
B4 C1 B6 116.18(14) . . ?
B5 C1 H1 118.1 . . ?
B5 C1 B3 115.87(15) . . ?
B5 C1 B4 63.10(12) . . ?
B5 C1 B6 62.95(12) . . ?
B6 C1 H1 116.2 . . ?
B6 C1 B3 116.81(15) . . ?
C1 C2 H2 120.9 . . ?
C1 C2 B3 61.95(11) . . ?
C1 C2 B6 61.78(11) . . ?
C1 C2 B7 112.07(15) . . ?
C1 C2 B8 111.59(14) . . ?
B3 C2 H2 116.5 . . ?
B3 C2 B6 116.17(14) . . ?
B6 C2 H2 116.6 . . ?
B7 C2 H2 117.4 . . ?
B7 C2 B3 116.42(14) . . ?
B7 C2 B6 63.03(12) . . ?
B8 C2 H2 117.9 . . ?
B8 C2 B3 62.75(12) . . ?
B8 C2 B6 115.96(14) . . ?
B8 C2 B7 63.80(12) . . ?
C4 C3 C11 124.18(17) . . ?
C4 C3 B3 117.13(17) . . ?
C11 C3 B3 118.26(15) . . ?
C3 C4 H4 114.5 . . ?
C3 C4 C5 130.99(18) . . ?
C5 C4 H4 114.5 . . ?
C6 C5 C4 116.70(17) . . ?
C10 C5 C4 125.37(17) . . ?
C10 C5 C6 117.92(18) . . ?
C5 C6 H6 119.3 . . ?
C7 C6 C5 121.3(2) . . ?
C7 C6 H6 119.3 . . ?
C6 C7 H7 120.1 . . ?
C8 C7 C6 119.9(2) . . ?
C8 C7 H7 120.1 . . ?
C7 C8 H8 120.2 . . ?
C9 C8 C7 119.6(2) . . ?
C9 C8 H8 120.2 . . ?
C8 C9 H9 119.6 . . ?
C8 C9 C10 120.7(2) . . ?
C10 C9 H9 119.6 . . ?
C5 C10 H10 119.7 . . ?
C9 C10 C5 120.5(2) . . ?
C9 C10 H10 119.7 . . ?
C12 C11 C3 121.92(17) . . ?
C12 C11 C16 118.14(18) . . ?
C16 C11 C3 119.87(17) . . ?
C11 C12 H12 119.6 . . ?
C13 C12 C11 120.7(2) . . ?
C13 C12 H12 119.6 . . ?
C12 C13 H13 119.7 . . ?
C14 C13 C12 120.5(2) . . ?
C14 C13 H13 119.7 . . ?
C13 C14 H14 120.2 . . ?
C13 C14 C15 119.6(2) . . ?
C15 C14 H14 120.2 . . ?
C14 C15 H15 119.9 . . ?
C14 C15 C16 120.1(2) . . ?
C16 C15 H15 119.9 . . ?
C11 C16 H16 119.6 . . ?
C15 C16 C11 120.8(2) . . ?
C15 C16 H16 119.6 . . ?
C18 C17 H17 114.1 . . ?
C18 C17 B4 122.94(18) . . ?
C19 C17 H17 114.1 . . ?
C19 C17 C18 59.97(16) . . ?
C19 C17 B4 121.15(19) . . ?
B4 C17 H17 114.1 . . ?
C17 C18 H18A 117.8 . . ?
C17 C18 H18B 117.8 . . ?
H18A C18 H18B 114.9 . . ?
C19 C18 C17 59.80(15) . . ?
C19 C18 H18A 117.8 . . ?
C19 C18 H18B 117.8 . . ?
C17 C19 C18 60.23(16) . . ?
C17 C19 H19A 117.7 . . ?
C17 C19 H19B 117.7 . . ?
C18 C19 H19A 117.7 . . ?
C18 C19 H19B 117.7 . . ?
H19A C19 H19B 114.9 . . ?
C21 C20 C28 124.21(17) . . ?
C21 C20 B6 118.34(17) . . ?
C28 C20 B6 117.38(15) . . ?
C20 C21 H21 114.4 . . ?
C20 C21 C22 131.26(19) . . ?
C22 C21 H21 114.4 . . ?
C23 C22 C21 125.83(18) . . ?
C23 C22 C27 117.21(19) . . ?
C27 C22 C21 116.96(19) . . ?
C22 C23 H23 119.7 . . ?
C24 C23 C22 120.7(2) . . ?
C24 C23 H23 119.7 . . ?
C23 C24 H24 119.5 . . ?
C25 C24 C23 121.1(2) . . ?
C25 C24 H24 119.5 . . ?
C24 C25 H25 120.4 . . ?
C26 C25 C24 119.2(2) . . ?
C26 C25 H25 120.4 . . ?
C25 C26 H26 119.8 . . ?
C25 C26 C27 120.3(2) . . ?
C27 C26 H26 119.8 . . ?
C22 C27 H27 119.2 . . ?
C26 C27 C22 121.5(2) . . ?
C26 C27 H27 119.2 . . ?
C29 C28 C20 121.01(17) . . ?
C33 C28 C20 120.93(18) . . ?
C33 C28 C29 118.03(18) . . ?
C28 C29 H29 119.6 . . ?
C30 C29 C28 120.8(2) . . ?
C30 C29 H29 119.6 . . ?
C29 C30 H30 119.7 . . ?
C31 C30 C29 120.5(2) . . ?
C31 C30 H30 119.7 . . ?
C30 C31 H31 120.3 . . ?
C30 C31 C32 119.4(2) . . ?
C32 C31 H31 120.3 . . ?
C31 C32 H32 119.6 . . ?
C31 C32 C33 120.7(2) . . ?
C33 C32 H32 119.6 . . ?
C28 C33 H33 119.7 . . ?
C32 C33 C28 120.5(2) . . ?
C32 C33 H33 119.7 . . ?
C35 C34 H34 115.5 . . ?
C35 C34 B7 118.27(18) . . ?
C36 C34 H34 115.5 . . ?
C36 C34 C35 59.34(16) . . ?
C36 C34 B7 121.1(2) . . ?
B7 C34 H34 115.5 . . ?
C34 C35 H35A 117.8 . . ?
C34 C35 H35B 117.8 . . ?
H35A C35 H35B 114.9 . . ?
C36 C35 C34 59.69(16) . . ?
C36 C35 H35A 117.8 . . ?
C36 C35 H35B 117.8 . . ?
C34 C36 H36A 117.7 . . ?
C34 C36 H36B 117.7 . . ?
C35 C36 C34 60.97(17) . . ?
C35 C36 H36A 117.7 . . ?
C35 C36 H36B 117.7 . . ?
H36A C36 H36B 114.8 . . ?
C1 B3 C2 55.94(10) . . ?
C1 B3 B4 58.02(11) . . ?
C1 B3 B8 102.63(14) . . ?
C1 B3 B9 103.03(14) . . ?
C2 B3 B4 103.32(14) . . ?
C2 B3 B8 57.51(11) . . ?
C2 B3 B9 102.99(14) . . ?
C3 B3 C1 119.07(15) . . ?
C3 B3 C2 122.45(16) . . ?
C3 B3 B4 120.72(16) . . ?
C3 B3 B8 127.37(16) . . ?
C3 B3 B9 129.73(16) . . ?
B8 B3 B4 107.80(15) . . ?
B9 B3 B4 60.09(12) . . ?
B9 B3 B8 59.98(12) . . ?
C1 B4 B3 58.75(11) . . ?
C1 B4 B5 57.79(11) . . ?
C1 B4 B9 102.71(15) . . ?
C1 B4 B10 102.72(14) . . ?
C17 B4 C1 120.92(16) . . ?
C17 B4 B3 117.91(16) . . ?
C17 B4 B5 121.91(17) . . ?
C17 B4 B9 126.00(16) . . ?
C17 B4 B10 128.50(17) . . ?
B5 B4 B3 107.76(15) . . ?
B5 B4 B9 107.29(15) . . ?
B9 B4 B3 58.92(12) . . ?
B10 B4 B3 107.15(15) . . ?
B10 B4 B5 59.63(12) . . ?
B10 B4 B9 59.93(12) . . ?
C1 B5 B4 59.11(11) . . ?
C1 B5 H5 125.1 . . ?
C1 B5 B6 59.53(11) . . ?
C1 B5 B10 104.11(15) . . ?
C1 B5 B11 104.03(16) . . ?
B4 B5 H5 120.3 . . ?
B4 B5 B6 110.00(15) . . ?
B6 B5 H5 120.7 . . ?
B10 B5 B4 60.16(12) . . ?
B10 B5 H5 122.6 . . ?
B10 B5 B6 108.14(16) . . ?
B10 B5 B11 60.17(13) . . ?
B11 B5 B4 108.84(16) . . ?
B11 B5 H5 122.7 . . ?
B11 B5 B6 59.30(12) . . ?
C1 B6 C2 55.85(10) . . ?
C1 B6 B5 57.52(11) . . ?
C1 B6 B7 103.12(14) . . ?
C1 B6 B11 103.17(15) . . ?
C2 B6 B5 102.57(14) . . ?
C2 B6 B7 57.79(11) . . ?
C2 B6 B11 103.09(15) . . ?
C20 B6 C1 120.77(16) . . ?
C20 B6 C2 118.61(16) . . ?
C20 B6 B5 126.60(17) . . ?
C20 B6 B7 122.04(17) . . ?
C20 B6 B11 130.95(16) . . ?
B5 B6 B7 107.91(15) . . ?
B11 B6 B5 60.17(13) . . ?
B11 B6 B7 60.26(13) . . ?
C2 B7 B6 59.17(11) . . ?
C2 B7 B8 57.53(11) . . ?
C2 B7 B11 103.00(15) . . ?
C2 B7 B12 102.64(15) . . ?
C34 B7 C2 121.53(16) . . ?
C34 B7 B6 118.74(17) . . ?
C34 B7 B8 121.93(18) . . ?
C34 B7 B11 125.73(17) . . ?
C34 B7 B12 127.62(17) . . ?
B8 B7 B6 107.63(15) . . ?
B11 B7 B6 58.77(12) . . ?
B11 B7 B8 107.09(15) . . ?
B12 B7 B6 107.02(16) . . ?
B12 B7 B8 59.42(12) . . ?
B12 B7 B11 59.99(13) . . ?
C2 B8 B3 59.74(11) . . ?
C2 B8 B7 58.67(11) . . ?
C2 B8 H8A 125.1 . . ?
C2 B8 B9 104.39(15) . . ?
C2 B8 B12 103.72(15) . . ?
B3 B8 B7 109.67(15) . . ?
B3 B8 H8A 120.5 . . ?
B7 B8 H8A 120.8 . . ?
B9 B8 B3 59.62(12) . . ?
B9 B8 B7 108.54(16) . . ?
B9 B8 H8A 122.4 . . ?
B12 B8 B3 108.30(16) . . ?
B12 B8 B7 59.70(12) . . ?
B12 B8 H8A 122.8 . . ?
B12 B8 B9 60.30(12) . . ?
B3 B9 B4 60.99(12) . . ?
B3 B9 B8 60.40(12) . . ?
B3 B9 H9A 120.9 . . ?
B3 B9 B10 108.71(15) . . ?
B3 B9 B12 108.50(15) . . ?
B4 B9 H9A 121.2 . . ?
B8 B9 B4 108.84(15) . . ?
B8 B9 H9A 121.6 . . ?
B8 B9 B10 107.83(15) . . ?
B8 B9 B12 59.78(12) . . ?
B10 B9 B4 59.83(12) . . ?
B10 B9 H9A 121.9 . . ?
B12 B9 B4 108.11(15) . . ?
B12 B9 H9A 121.8 . . ?
B12 B9 B10 59.85(13) . . ?
B4 B10 B9 60.24(12) . . ?
B4 B10 H10A 121.2 . . ?
B5 B10 B4 60.21(12) . . ?
B5 B10 B9 107.99(15) . . ?
B5 B10 H10A 121.8 . . ?
B5 B10 B11 60.11(12) . . ?
B5 B10 B12 108.01(16) . . ?
B9 B10 H10A 121.7 . . ?
B11 B10 B4 108.83(15) . . ?
B11 B10 B9 108.32(16) . . ?
B11 B10 H10A 121.3 . . ?
B12 B10 B4 108.57(15) . . ?
B12 B10 B9 60.01(13) . . ?
B12 B10 H10A 121.6 . . ?
B12 B10 B11 60.16(13) . . ?
B5 B11 B7 108.76(15) . . ?
B5 B11 B10 59.73(13) . . ?
B5 B11 H11 121.7 . . ?
B5 B11 B12 107.48(16) . . ?
B6 B11 B5 60.53(12) . . ?
B6 B11 B7 60.97(12) . . ?
B6 B11 B10 108.78(15) . . ?
B6 B11 H11 120.8 . . ?
B6 B11 B12 108.49(16) . . ?
B7 B11 H11 121.3 . . ?
B10 B11 B7 108.20(16) . . ?
B10 B11 H11 121.7 . . ?
B10 B11 B12 59.87(13) . . ?
B12 B11 B7 59.63(13) . . ?
B12 B11 H11 122.1 . . ?
B7 B12 B9 109.19(15) . . ?
B7 B12 B10 108.88(16) . . ?
B7 B12 B11 60.38(13) . . ?
B7 B12 H12A 120.7 . . ?
B8 B12 B7 60.88(12) . . ?
B8 B12 B9 59.92(12) . . ?
B8 B12 B10 108.17(15) . . ?
B8 B12 B11 108.55(15) . . ?
B8 B12 H12A 121.5 . . ?
B9 B12 B11 108.27(16) . . ?
B9 B12 H12A 121.4 . . ?
B10 B12 B9 60.14(12) . . ?
B10 B12 B11 59.97(13) . . ?
B10 B12 H12A 121.6 . . ?
B11 B12 H12A 121.6 . . ?
C2A C1A H1A 120.7 . . ?
C2A C1A B3A 62.14(12) . . ?
C2A C1A B4A 112.03(15) . . ?
C2A C1A B5A 111.81(15) . . ?
C2A C1A B6A 61.95(12) . . ?
B3A C1A H1A 116.7 . . ?
B3A C1A B6A 116.41(15) . . ?
B4A C1A H1A 117.7 . . ?
B4A C1A B3A 62.61(12) . . ?
B4A C1A B6A 116.47(15) . . ?
B5A C1A H1A 117.9 . . ?
B5A C1A B3A 115.60(15) . . ?
B5A C1A B4A 63.57(13) . . ?
B5A C1A B6A 63.08(12) . . ?
B6A C1A H1A 116.2 . . ?
C1A C2A H2A 120.5 . . ?
C1A C2A B3A 62.12(12) . . ?
C1A C2A B6A 62.31(12) . . ?
C1A C2A B7A 112.23(15) . . ?
C1A C2A B8A 111.81(15) . . ?
B3A C2A H2A 116.3 . . ?
B6A C2A H2A 116.4 . . ?
B6A C2A B3A 116.69(15) . . ?
B7A C2A H2A 117.6 . . ?
B7A C2A B3A 116.27(15) . . ?
B7A C2A B6A 62.80(12) . . ?
B8A C2A H2A 118.0 . . ?
B8A C2A B3A 62.76(12) . . ?
B8A C2A B6A 115.87(15) . . ?
B8A C2A B7A 63.59(12) . . ?
C4A C3A C11A 123.43(17) . . ?
C4A C3A B3A 117.47(17) . . ?
C11A C3A B3A 119.09(16) . . ?
C3A C4A H4A 114.1 . . ?
C3A C4A C5A 131.86(18) . . ?
C5A C4A H4A 114.1 . . ?
C6A C5A C4A 116.70(19) . . ?
C6A C5A C10A 116.73(19) . . ?
C10A C5A C4A 126.52(18) . . ?
C5A C6A H6A 119.1 . . ?
C7A C6A C5A 121.8(2) . . ?
C7A C6A H6A 119.1 . . ?
C6A C7A H7A 119.9 . . ?
C6A C7A C8A 120.3(2) . . ?
C8A C7A H7A 119.9 . . ?
C7A C8A H8AA 120.5 . . ?
C9A C8A C7A 119.0(2) . . ?
C9A C8A H8AA 120.5 . . ?
C8A C9A H9AA 119.7 . . ?
C8A C9A C10A 120.7(2) . . ?
C10A C9A H9AA 119.7 . . ?
C5A C10A H10B 119.3 . . ?
C9A C10A C5A 121.4(2) . . ?
C9A C10A H10B 119.3 . . ?
C12A C11A C3A 121.24(19) . . ?
C12A C11A C16A 117.6(2) . . ?
C16A C11A C3A 121.14(18) . . ?
C11A C12A H12B 119.8 . . ?
C11A C12A C13A 120.4(2) . . ?
C13A C12A H12B 119.8 . . ?
C12A C13A H13A 119.5 . . ?
C14A C13A C12A 121.0(3) . . ?
C14A C13A H13A 119.5 . . ?
C13A C14A H14A 120.5 . . ?
C15A C14A C13A 119.1(2) . . ?
C15A C14A H14A 120.5 . . ?
C14A C15A H15A 119.8 . . ?
C14A C15A C16A 120.4(2) . . ?
C16A C15A H15A 119.8 . . ?
C11A C16A H16A 119.3 . . ?
C15A C16A C11A 121.5(2) . . ?
C15A C16A H16A 119.3 . . ?
C18A C17A H17A 115.3 . . ?
C18A C17A B4A 118.7(2) . . ?
C19A C17A H17A 115.3 . . ?
C19A C17A C18A 58.83(17) . . ?
C19A C17A B4A 121.62(19) . . ?
B4A C17A H17A 115.3 . . ?
C17A C18A H18C 117.7 . . ?
C17A C18A H18D 117.7 . . ?
H18C C18A H18D 114.8 . . ?
C19A C18A C17A 60.49(17) . . ?
C19A C18A H18C 117.7 . . ?
C19A C18A H18D 117.7 . . ?
C17A C19A H19C 117.7 . . ?
C17A C19A H19D 117.7 . . ?
C18A C19A C17A 60.67(16) . . ?
C18A C19A H19C 117.7 . . ?
C18A C19A H19D 117.7 . . ?
H19C C19A H19D 114.8 . . ?
C21A C20A C28A 123.91(18) . . ?
C21A C20A B6A 117.17(18) . . ?
C28A C20A B6A 118.88(16) . . ?
C20A C21A H21A 114.0 . . ?
C20A C21A C22A 132.0(2) . . ?
C22A C21A H21A 114.0 . . ?
C23A C22A C21A 116.2(2) . . ?
C27A C22A C21A 126.06(19) . . ?
C27A C22A C23A 117.7(2) . . ?
C22A C23A H23A 119.3 . . ?
C24A C23A C22A 121.4(2) . . ?
C24A C23A H23A 119.3 . . ?
C23A C24A H24A 120.0 . . ?
C23A C24A C25A 120.0(2) . . ?
C25A C24A H24A 120.0 . . ?
C24A C25A H25A 120.1 . . ?
C26A C25A C24A 119.9(2) . . ?
C26A C25A H25A 120.1 . . ?
C25A C26A H26A 119.8 . . ?
C25A C26A C27A 120.5(3) . . ?
C27A C26A H26A 119.8 . . ?
C22A C27A C26A 120.6(2) . . ?
C22A C27A H27A 119.7 . . ?
C26A C27A H27A 119.7 . . ?
C29A C28A C20A 120.51(18) . . ?
C33A C28A C20A 121.17(18) . . ?
C33A C28A C29A 118.3(2) . . ?
C28A C29A H29A 119.6 . . ?
C30A C29A C28A 120.8(2) . . ?
C30A C29A H29A 119.6 . . ?
C29A C30A H30A 119.8 . . ?
C29A C30A C31A 120.4(2) . . ?
C31A C30A H30A 119.8 . . ?
C30A C31A H31A 120.2 . . ?
C32A C31A C30A 119.5(2) . . ?
C32A C31A H31A 120.2 . . ?
C31A C32A H32A 119.9 . . ?
C31A C32A C33A 120.2(2) . . ?
C33A C32A H32A 119.9 . . ?
C28A C33A H33A 119.6 . . ?
C32A C33A C28A 120.8(2) . . ?
C32A C33A H33A 119.6 . . ?
C35A C34A H34A 115.2 . . ?
C35A C34A C36A 58.86(15) . . ?
C35A C34A B7A 119.45(19) . . ?
C36A C34A H34A 115.2 . . ?
C36A C34A B7A 121.29(19) . . ?
B7A C34A H34A 115.2 . . ?
C34A C35A H35C 117.6 . . ?
C34A C35A H35D 117.6 . . ?
H35C C35A H35D 114.8 . . ?
C36A C35A C34A 61.19(15) . . ?
C36A C35A H35C 117.6 . . ?
C36A C35A H35D 117.6 . . ?
C34A C36A H36C 117.8 . . ?
C34A C36A H36D 117.8 . . ?
C35A C36A C34A 59.95(15) . . ?
C35A C36A H36C 117.8 . . ?
C35A C36A H36D 117.8 . . ?
H36C C36A H36D 114.9 . . ?
C1A B3A C2A 55.74(11) . . ?
C1A B3A B4A 58.31(12) . . ?
C1A B3A B8A 102.40(15) . . ?
C1A B3A B9A 103.22(15) . . ?
C2A B3A B4A 103.47(15) . . ?
C2A B3A B8A 57.33(12) . . ?
C2A B3A B9A 102.96(15) . . ?
C3A B3A C1A 120.64(16) . . ?
C3A B3A C2A 121.10(16) . . ?
C3A B3A B4A 123.16(17) . . ?
C3A B3A B8A 124.73(17) . . ?
C3A B3A B9A 129.67(17) . . ?
B8A B3A B4A 108.01(16) . . ?
B9A B3A B4A 60.25(13) . . ?
B9A B3A B8A 60.06(13) . . ?
C1A B4A B3A 59.09(12) . . ?
C1A B4A B5A 57.31(12) . . ?
C1A B4A B9A 102.79(15) . . ?
C1A B4A B10A 102.48(15) . . ?
C17A B4A C1A 121.56(17) . . ?
C17A B4A B3A 118.33(17) . . ?
C17A B4A B5A 122.20(18) . . ?
C17A B4A B9A 125.78(18) . . ?
C17A B4A B10A 127.89(17) . . ?
B5A B4A B3A 107.52(15) . . ?
B9A B4A B3A 58.90(13) . . ?
B9A B4A B5A 106.96(16) . . ?
B10A B4A B3A 107.18(16) . . ?
B10A B4A B5A 59.48(13) . . ?
B10A B4A B9A 59.93(13) . . ?
C1A B5A B4A 59.12(12) . . ?
C1A B5A H5A 124.9 . . ?
C1A B5A B6A 59.85(12) . . ?
C1A B5A B10A 104.00(16) . . ?
C1A B5A B11A 104.20(16) . . ?
B4A B5A H5A 120.5 . . ?
B6A B5A B4A 110.11(16) . . ?
B6A B5A H5A 120.6 . . ?
B10A B5A B4A 59.67(13) . . ?
B10A B5A H5A 122.7 . . ?
B10A B5A B6A 108.26(16) . . ?
B10A B5A B11A 60.44(13) . . ?
B11A B5A B4A 108.64(16) . . ?
B11A B5A H5A 122.7 . . ?
B11A B5A B6A 59.18(13) . . ?
C1A B6A B5A 57.07(12) . . ?
C1A B6A B7A 103.22(15) . . ?
C1A B6A B11A 102.66(15) . . ?
C2A B6A C1A 55.74(11) . . ?
C2A B6A B5A 102.07(15) . . ?
C2A B6A B7A 58.09(12) . . ?
C2A B6A B11A 102.97(15) . . ?
C20A B6A C1A 121.06(17) . . ?
C20A B6A C2A 121.04(17) . . ?
C20A B6A B5A 124.55(17) . . ?
C20A B6A B7A 123.68(17) . . ?
C20A B6A B11A 129.77(17) . . ?
B5A B6A B7A 107.73(16) . . ?
B11A B6A B5A 59.92(13) . . ?
B11A B6A B7A 60.25(13) . . ?
C2A B7A B6A 59.11(12) . . ?
C2A B7A B8A 57.52(12) . . ?
C2A B7A B11A 102.74(15) . . ?
C2A B7A B12A 102.60(15) . . ?
C34A B7A C2A 121.90(17) . . ?
C34A B7A B6A 118.99(17) . . ?
C34A B7A B8A 121.56(18) . . ?
C34A B7A B11A 126.00(17) . . ?
C34A B7A B12A 127.13(17) . . ?
B8A B7A B6A 107.80(15) . . ?
B11A B7A B6A 58.93(13) . . ?
B11A B7A B8A 106.98(16) . . ?
B12A B7A B6A 107.29(16) . . ?
B12A B7A B8A 59.51(13) . . ?
B12A B7A B11A 59.88(13) . . ?
C2A B8A B3A 59.91(12) . . ?
C2A B8A B7A 58.89(12) . . ?
C2A B8A H8AB 124.9 . . ?
C2A B8A B9A 104.36(16) . . ?
C2A B8A B12A 103.94(16) . . ?
B3A B8A B7A 110.01(16) . . ?
B3A B8A H8AB 120.6 . . ?
B7A B8A H8AB 120.5 . . ?
B9A B8A B3A 59.34(13) . . ?
B9A B8A B7A 108.72(16) . . ?
B9A B8A H8AB 122.6 . . ?
B12A B8A B3A 108.15(17) . . ?
B12A B8A B7A 59.90(13) . . ?
B12A B8A H8AB 122.8 . . ?
B12A B8A B9A 60.22(13) . . ?
B3A B9A B4A 60.85(13) . . ?
B3A B9A B8A 60.61(13) . . ?
B3A B9A H9AB 120.8 . . ?
B3A B9A B10A 108.58(16) . . ?
B3A B9A B12A 108.89(16) . . ?
B4A B9A H9AB 121.2 . . ?
B8A B9A B4A 108.92(16) . . ?
B8A B9A H9AB 121.5 . . ?
B8A B9A B10A 107.88(16) . . ?
B8A B9A B12A 59.88(13) . . ?
B10A B9A B4A 59.74(13) . . ?
B10A B9A H9AB 121.9 . . ?
B10A B9A B12A 60.06(13) . . ?
B12A B9A B4A 108.41(16) . . ?
B12A B9A H9AB 121.5 . . ?
B4A B10A B9A 60.33(13) . . ?
B4A B10A H10C 120.7 . . ?
B4A B10A B11A 109.14(16) . . ?
B4A B10A B12A 108.85(16) . . ?
B5A B10A B4A 60.85(13) . . ?
B5A B10A B9A 108.34(16) . . ?
B5A B10A H10C 121.6 . . ?
B5A B10A B11A 59.89(13) . . ?
B5A B10A B12A 107.90(16) . . ?
B9A B10A H10C 121.7 . . ?
B9A B10A B11A 108.07(16) . . ?
B9A B10A B12A 60.01(13) . . ?
B11A B10A H10C 121.6 . . ?
B12A B10A H10C 121.7 . . ?
B12A B10A B11A 59.89(13) . . ?
B5A B11A B7A 108.94(16) . . ?
B5A B11A B10A 59.66(13) . . ?
B5A B11A H11A 121.5 . . ?
B5A B11A B12A 107.74(16) . . ?
B6A B11A B5A 60.90(13) . . ?
B6A B11A B7A 60.82(13) . . ?
B6A B11A B10A 109.02(16) . . ?
B6A B11A H11A 120.6 . . ?
B6A B11A B12A 108.83(16) . . ?
B7A B11A H11A 121.2 . . ?
B10A B11A B7A 108.34(16) . . ?
B10A B11A H11A 121.6 . . ?
B12A B11A B7A 59.91(13) . . ?
B12A B11A B10A 59.92(13) . . ?
B12A B11A H11A 121.9 . . ?
B7A B12A H12C 120.9 . . ?
B8A B12A B7A 60.59(13) . . ?
B8A B12A B9A 59.90(13) . . ?
B8A B12A B10A 107.80(16) . . ?
B8A B12A B11A 108.10(16) . . ?
B8A B12A H12C 121.8 . . ?
B9A B12A B7A 109.01(16) . . ?
B9A B12A B10A 59.93(13) . . ?
B9A B12A B11A 108.24(17) . . ?
B9A B12A H12C 121.5 . . ?
B10A B12A B7A 108.79(17) . . ?
B10A B12A H12C 121.6 . . ?
B11A B12A B7A 60.21(13) . . ?
B11A B12A B10A 60.19(13) . . ?
B11A B12A H12C 121.6 . . ?

loop_
_geom_bond_atom_site_label_1
_geom_bond_atom_site_label_2
_geom_bond_distance
_geom_bond_site_symmetry_2
_geom_bond_publ_flag
C1 H1 1.1200 . ?
C1 C2 1.625(3) . ?
C1 B3 1.731(3) . ?
C1 B4 1.717(3) . ?
C1 B5 1.693(3) . ?
C1 B6 1.730(3) . ?
C2 H2 1.1200 . ?
C2 B3 1.733(3) . ?
C2 B6 1.739(3) . ?
C2 B7 1.714(3) . ?
C2 B8 1.693(3) . ?
C3 C4 1.342(3) . ?
C3 C11 1.493(3) . ?
C3 B3 1.563(3) . ?
C4 H4 0.9500 . ?
C4 C5 1.473(3) . ?
C5 C6 1.398(3) . ?
C5 C10 1.393(3) . ?
C6 H6 0.9500 . ?
C6 C7 1.381(3) . ?
C7 H7 0.9500 . ?
C7 C8 1.381(3) . ?
C8 H8 0.9500 . ?
C8 C9 1.379(3) . ?
C9 H9 0.9500 . ?
C9 C10 1.382(3) . ?
C10 H10 0.9500 . ?
C11 C12 1.386(3) . ?
C11 C16 1.386(3) . ?
C12 H12 0.9500 . ?
C12 C13 1.382(3) . ?
C13 H13 0.9500 . ?
C13 C14 1.367(3) . ?
C14 H14 0.9500 . ?
C14 C15 1.375(3) . ?
C15 H15 0.9500 . ?
C15 C16 1.385(3) . ?
C16 H16 0.9500 . ?
C17 H17 1.0000 . ?
C17 C18 1.480(3) . ?
C17 C19 1.474(3) . ?
C17 B4 1.579(3) . ?
C18 H18A 0.9900 . ?
C18 H18B 0.9900 . ?
C18 C19 1.476(3) . ?
C19 H19A 0.9900 . ?
C19 H19B 0.9900 . ?
C20 C21 1.341(3) . ?
C20 C28 1.487(3) . ?
C20 B6 1.567(3) . ?
C21 H21 0.9500 . ?
C21 C22 1.476(3) . ?
C22 C23 1.390(3) . ?
C22 C27 1.392(3) . ?
C23 H23 0.9500 . ?
C23 C24 1.382(3) . ?
C24 H24 0.9500 . ?
C24 C25 1.369(3) . ?
C25 H25 0.9500 . ?
C25 C26 1.368(4) . ?
C26 H26 0.9500 . ?
C26 C27 1.380(3) . ?
C27 H27 0.9500 . ?
C28 C29 1.387(3) . ?
C28 C33 1.380(3) . ?
C29 H29 0.9500 . ?
C29 C30 1.378(3) . ?
C30 H30 0.9500 . ?
C30 C31 1.361(3) . ?
C31 H31 0.9500 . ?
C31 C32 1.368(3) . ?
C32 H32 0.9500 . ?
C32 C33 1.380(3) . ?
C33 H33 0.9500 . ?
C34 H34 1.0000 . ?
C34 C35 1.486(3) . ?
C34 C36 1.468(3) . ?
C34 B7 1.575(3) . ?
C35 H35A 0.9900 . ?
C35 H35B 0.9900 . ?
C35 C36 1.462(4) . ?
C36 H36A 0.9900 . ?
C36 H36B 0.9900 . ?
B3 B4 1.807(3) . ?
B3 B8 1.784(3) . ?
B3 B9 1.770(3) . ?
B4 B5 1.784(3) . ?
B4 B9 1.791(3) . ?
B4 B10 1.784(3) . ?
B5 H5 1.1200 . ?
B5 B6 1.787(3) . ?
B5 B10 1.774(3) . ?
B5 B11 1.781(3) . ?
B6 B7 1.805(3) . ?
B6 B11 1.765(3) . ?
B7 B8 1.800(3) . ?
B7 B11 1.793(3) . ?
B7 B12 1.779(3) . ?
B8 H8A 1.1200 . ?
B8 B9 1.777(3) . ?
B8 B12 1.774(3) . ?
B9 H9A 1.1200 . ?
B9 B10 1.786(3) . ?
B9 B12 1.783(3) . ?
B10 H10A 1.1200 . ?
B10 B11 1.782(3) . ?
B10 B12 1.780(3) . ?
B11 H11 1.1200 . ?
B11 B12 1.786(3) . ?
B12 H12A 1.1200 . ?
C1A H1A 1.1200 . ?
C1A C2A 1.626(3) . ?
C1A B3A 1.738(3) . ?
C1A B4A 1.724(3) . ?
C1A B5A 1.691(3) . ?
C1A B6A 1.742(3) . ?
C2A H2A 1.1200 . ?
C2A B3A 1.739(3) . ?
C2A B6A 1.736(3) . ?
C2A B7A 1.717(3) . ?
C2A B8A 1.692(3) . ?
C3A C4A 1.349(3) . ?
C3A C11A 1.487(3) . ?
C3A B3A 1.563(3) . ?
C4A H4A 0.9500 . ?
C4A C5A 1.471(3) . ?
C5A C6A 1.386(3) . ?
C5A C10A 1.388(3) . ?
C6A H6A 0.9500 . ?
C6A C7A 1.366(3) . ?
C7A H7A 0.9500 . ?
C7A C8A 1.390(4) . ?
C8A H8AA 0.9500 . ?
C8A C9A 1.350(3) . ?
C9A H9AA 0.9500 . ?
C9A C10A 1.386(3) . ?
C10A H10B 0.9500 . ?
C11A C12A 1.369(3) . ?
C11A C16A 1.377(3) . ?
C12A H12B 0.9500 . ?
C12A C13A 1.384(4) . ?
C13A H13A 0.9500 . ?
C13A C14A 1.360(4) . ?
C14A H14A 0.9500 . ?
C14A C15A 1.354(4) . ?
C15A H15A 0.9500 . ?
C15A C16A 1.375(3) . ?
C16A H16A 0.9500 . ?
C17A H17A 1.0000 . ?
C17A C18A 1.495(3) . ?
C17A C19A 1.492(3) . ?
C17A B4A 1.574(3) . ?
C18A H18C 0.9900 . ?
C18A H18D 0.9900 . ?
C18A C19A 1.467(4) . ?
C19A H19C 0.9900 . ?
C19A H19D 0.9900 . ?
C20A C21A 1.346(3) . ?
C20A C28A 1.488(3) . ?
C20A B6A 1.563(3) . ?
C21A H21A 0.9500 . ?
C21A C22A 1.479(3) . ?
C22A C23A 1.401(3) . ?
C22A C27A 1.389(3) . ?
C23A H23A 0.9500 . ?
C23A C24A 1.374(3) . ?
C24A H24A 0.9500 . ?
C24A C25A 1.380(4) . ?
C25A H25A 0.9500 . ?
C25A C26A 1.370(4) . ?
C26A H26A 0.9500 . ?
C26A C27A 1.394(3) . ?
C27A H27A 0.9500 . ?
C28A C29A 1.390(3) . ?
C28A C33A 1.386(3) . ?
C29A H29A 0.9500 . ?
C29A C30A 1.377(3) . ?
C30A H30A 0.9500 . ?
C30A C31A 1.381(4) . ?
C31A H31A 0.9500 . ?
C31A C32A 1.374(4) . ?
C32A H32A 0.9500 . ?
C32A C33A 1.385(3) . ?
C33A H33A 0.9500 . ?
C34A H34A 1.0000 . ?
C34A C35A 1.491(3) . ?
C34A C36A 1.510(3) . ?
C34A B7A 1.577(3) . ?
C35A H35C 0.9900 . ?
C35A H35D 0.9900 . ?
C35A C36A 1.475(3) . ?
C36A H36C 0.9900 . ?
C36A H36D 0.9900 . ?
B3A B4A 1.799(3) . ?
B3A B8A 1.787(3) . ?
B3A B9A 1.764(3) . ?
B4A B5A 1.799(3) . ?
B4A B9A 1.788(3) . ?
B4A B10A 1.778(3) . ?
B5A H5A 1.1200 . ?
B5A B6A 1.796(3) . ?
B5A B10A 1.774(3) . ?
B5A B11A 1.779(3) . ?
B6A B7A 1.799(3) . ?
B6A B11A 1.765(3) . ?
B7A B8A 1.796(3) . ?
B7A B11A 1.789(3) . ?
B7A B12A 1.784(3) . ?
B8A H8AB 1.1200 . ?
B8A B9A 1.777(3) . ?
B8A B12A 1.777(3) . ?
B9A H9AB 1.1200 . ?
B9A B10A 1.781(3) . ?
B9A B12A 1.783(3) . ?
B10A H10C 1.1200 . ?
B10A B11A 1.788(3) . ?
B10A B12A 1.784(4) . ?
B11A H11A 1.1200 . ?
B11A B12A 1.783(3) . ?
B12A H12C 1.1200 . ?
